data_1501601
loop_
_publ_author_name
'Lalibert\'e, Dominic'
'Maris, Thierry'
'Sirois, Ariane'
'Wuest, James D.'

_publ_section_title
;
 Molecular Tectonics. Dendritic Construction of Porous Hydrogen-Bonded
 Networks
;
_journal_coden_ASTM ORLEF7
_journal_issue 25
_journal_name_full 'Organic Letters'
_journal_page_first 4787
_journal_page_last 4790
_journal_paper_doi 10.1021/ol035712j
_journal_volume 5
_journal_year 2003
_chemical_compound_source 'Synthesized by the authors. See text'
_chemical_formula_moiety 'C52 H58 O19 S6, 2(C H4 O)'
_chemical_formula_sum 'C54 H66 O21 S6'
_chemical_formula_weight 1243.49
_space_group_IT_number 2
_symmetry_cell_setting triclinic
_symmetry_space_group_name_Hall '-P 1'
_symmetry_space_group_name_H-M 'P -1'
_atom_sites_solution_hydrogens geom
_atom_sites_solution_primary direct
_atom_sites_solution_secondary difmap
_audit_creation_method SHELXL-97
_cell_angle_alpha 67.503(3)
_cell_angle_beta 67.112(4)
_cell_angle_gamma 88.948(4)
_cell_formula_units_Z 2
_cell_length_a 14.1959(19)
_cell_length_b 14.724(2)
_cell_length_c 17.312(2)
_cell_measurement_reflns_used 4220
_cell_measurement_temperature 293(2)
_cell_measurement_theta_max 64.89
_cell_measurement_theta_min 3.04
_cell_volume 3043.6(7)
_computing_cell_refinement 'SMART (Bruker, 1999)'
_computing_data_collection 'SMART (Bruker, 1999)'
_computing_data_reduction 'SAINT (Bruker, 1999)'
_computing_molecular_graphics 'XP (Bruker, 1999)'
_computing_publication_material 'UdMX (local program)'
_computing_structure_refinement 'SHELXL97 (Sheldrick, 1997)'
_computing_structure_solution 'SHELXS97 (Sheldrick, 1997)'
_diffrn_ambient_temperature 293(2)
_diffrn_detector_area_resol_mean 5.5
_diffrn_measured_fraction_theta_full 0.966
_diffrn_measured_fraction_theta_max 0.966
_diffrn_measurement_device_type 'Bruker AXS Smart 2K/Platform'
_diffrn_measurement_method \w
_diffrn_radiation_monochromator graphite
_diffrn_radiation_source 'Sealed Tube'
_diffrn_radiation_type CuK\a
_diffrn_radiation_wavelength 1.54178
_diffrn_reflns_av_R_equivalents 0.032
_diffrn_reflns_av_sigmaI/netI 0.0459
_diffrn_reflns_limit_h_max 17
_diffrn_reflns_limit_h_min -16
_diffrn_reflns_limit_k_max 17
_diffrn_reflns_limit_k_min -17
_diffrn_reflns_limit_l_max 21
_diffrn_reflns_limit_l_min -21
_diffrn_reflns_number 36160
_diffrn_reflns_theta_full 69.86
_diffrn_reflns_theta_max 69.86
_diffrn_reflns_theta_min 3.03
_diffrn_standards_decay_% -0.14
_diffrn_standards_number 163
_exptl_absorpt_coefficient_mu 2.701
_exptl_absorpt_correction_T_max 1.0000
_exptl_absorpt_correction_T_min 0.6900
_exptl_absorpt_correction_type multi-scan
_exptl_absorpt_process_details 'Sadabs (Sheldrick,1996)'
_exptl_crystal_colour Colourless
_exptl_crystal_density_diffrn 1.357
_exptl_crystal_density_method 'not measured'
_exptl_crystal_description block
_exptl_crystal_F_000 1308
_exptl_crystal_size_max 0.80
_exptl_crystal_size_mid 0.50
_exptl_crystal_size_min 0.20
_refine_diff_density_max 0.450
_refine_diff_density_min -0.323
_refine_diff_density_rms 0.046
_refine_ls_extinction_method none
_refine_ls_goodness_of_fit_ref 1.038
_refine_ls_hydrogen_treatment constr
_refine_ls_matrix_type full
_refine_ls_number_parameters 711
_refine_ls_number_reflns 11115
_refine_ls_number_restraints 3
_refine_ls_restrained_S_all 1.038
_refine_ls_R_factor_all 0.0929
_refine_ls_R_factor_gt 0.0561
_refine_ls_shift/su_max 0.001
_refine_ls_shift/su_mean 0.000
_refine_ls_structure_factor_coef Fsqd
_refine_ls_weighting_details 'calc w=1/[\s^2^(Fo^2^)+(0.0700P)^2^+0.0000P] where P=(Fo^2^+2Fc^2^)/3'
_refine_ls_weighting_scheme calc
_refine_ls_wR_factor_gt 0.1391
_refine_ls_wR_factor_ref 0.1519
_reflns_number_gt 6200
_reflns_number_total 11115
_reflns_threshold_expression 'I > 2\s(I)'
_cod_data_source_file deposit.cif
_cod_data_source_block jiw578
_cod_depositor_comments
;
 Updated bibliographic information.

 Antanas Vaitkus,
 2019-10-10
;
_cod_original_sg_symbol_H-M P-1
_cod_database_code 1501601

loop_
_symmetry_equiv_pos_as_xyz
'x, y, z'
'-x, -y, -z'

loop_
_atom_site_label
_atom_site_type_symbol
_atom_site_fract_x
_atom_site_fract_y
_atom_site_fract_z
_atom_site_U_iso_or_equiv
_atom_site_adp_type
_atom_site_occupancy
_atom_site_symmetry_multiplicity
_atom_site_calc_flag
_atom_site_refinement_flags
_atom_site_disorder_assembly
_atom_site_disorder_group
S1 S 0.24305(7) -0.27750(5) 1.03867(6) 0.0753(3) Uani 1 1 d . A 1
S2 S 0.33595(7) 0.03412(7) 1.11637(7) 0.0851(3) Uani 1 1 d . A 1
S3 S 0.09410(10) 0.00635(7) 0.80397(9) 0.1016(4) Uani 1 1 d . A 1
S4 S 0.62028(7) 0.32042(6) 0.53596(6) 0.0763(2) Uani 1 1 d . A 1
S5 S 0.62232(8) 0.58433(7) 0.65867(6) 0.0852(3) Uani 1 1 d . A 1
S6 S 0.14659(6) 0.34727(6) 0.91623(6) 0.0757(2) Uani 1 1 d . A 1
O1 O 0.34603(15) 0.18418(13) 0.81364(15) 0.0760(6) Uani 1 1 d . A 1
O10 O 0.15627(19) -0.33343(15) 1.12139(16) 0.0955(7) Uani 1 1 d . A 1
O11 O 0.34508(18) -0.28761(15) 1.03447(17) 0.0912(7) Uani 1 1 d . A 1
O12 O 0.22553(14) -0.16566(13) 1.01783(14) 0.0675(5) Uani 1 1 d . A 1
O20 O 0.27882(19) 0.11024(17) 1.13082(19) 0.1008(8) Uani 1 1 d . A 1
O21 O 0.4381(2) 0.0369(2) 1.1104(2) 0.1155(9) Uani 1 1 d . A 1
O22 O 0.34658(15) 0.03269(15) 1.02263(15) 0.0778(6) Uani 1 1 d . A 1
O30 O -0.0037(2) -0.02943(19) 0.8831(2) 0.1262(11) Uani 1 1 d . A 1
O31 O 0.1231(3) -0.0359(2) 0.7385(3) 0.1526(13) Uani 1 1 d . A 1
O32 O 0.18480(18) -0.00947(16) 0.83721(18) 0.0899(7) Uani 1 1 d . A 1
O40 O 0.72609(18) 0.31912(19) 0.52174(17) 0.0991(7) Uani 1 1 d . A 1
O41 O 0.59168(18) 0.38803(16) 0.46777(15) 0.0897(7) Uani 1 1 d . A 1
O42 O 0.56697(16) 0.33904(15) 0.62660(14) 0.0735(6) Uani 1 1 d . A 1
O50 O 0.6161(2) 0.67462(18) 0.59254(17) 0.1159(9) Uani 1 1 d . A 1
O51 O 0.7013(2) 0.52868(19) 0.63443(18) 0.1091(8) Uani 1 1 d . A 1
O52 O 0.51178(17) 0.51967(15) 0.69731(15) 0.0809(6) Uani 1 1 d . A 1
O60 O 0.11935(18) 0.24792(17) 0.93225(17) 0.0966(7) Uani 1 1 d . A 1
O61 O 0.10397(18) 0.42249(18) 0.86653(17) 0.0995(7) Uani 1 1 d . A 1
O62 O 0.26899(15) 0.37545(16) 0.86498(15) 0.0786(6) Uani 1 1 d . A 1
C1 C 0.4212(2) 0.35451(19) 0.74910(19) 0.0582(7) Uani 1 1 d . A 1
C2 C 0.4163(2) 0.2491(2) 0.8152(2) 0.0669(8) Uani 1 1 d . A 1
H2A H 0.4844 0.2293 0.7974 0.080 Uiso 1 1 calc R A 1
H2B H 0.3940 0.2460 0.8768 0.080 Uiso 1 1 calc R A 1
C3 C 0.3643(2) 0.08405(19) 0.8370(2) 0.0716(9) Uani 1 1 d . A 1
H3A H 0.4274 0.0782 0.8467 0.086 Uiso 1 1 calc R A 1
H3B H 0.3741 0.0661 0.7863 0.086 Uiso 1 1 calc R A 1
C4 C 0.2743(2) 0.01122(19) 0.9242(2) 0.0602(7) Uani 1 1 d . A 1
C10 C 0.2354(2) -0.2945(2) 0.9461(2) 0.0696(8) Uani 1 1 d . A 1
C11 C 0.3132(3) -0.3353(2) 0.8968(3) 0.0858(10) Uani 1 1 d . A 1
H11 H 0.3686 -0.3536 0.9123 0.103 Uiso 1 1 calc . B 1
C12 C 0.3056(3) -0.3479(3) 0.8233(3) 0.0914(11) Uani 1 1 d . A 1
H12 H 0.3562 -0.3765 0.7909 0.110 Uiso 1 1 calc . C 1
C13 C 0.2268(3) -0.3198(2) 0.7977(3) 0.0841(10) Uani 1 1 d . A 1
C14 C 0.1500(3) -0.2795(3) 0.8489(3) 0.0855(10) Uani 1 1 d . A 1
H14 H 0.0953 -0.2603 0.8326 0.103 Uiso 1 1 calc . D 1
C15 C 0.1536(2) -0.2677(2) 0.9221(3) 0.0761(9) Uani 1 1 d . A 1
H15 H 0.1011 -0.2417 0.9559 0.091 Uiso 1 1 calc . E 1
C16 C 0.2228(3) -0.3306(3) 0.7150(3) 0.1191(14) Uani 1 1 d . A 1
H16A H 0.1619 -0.3077 0.7076 0.179 Uiso 1 1 calc R A 1
H16B H 0.2210 -0.3993 0.7243 0.179 Uiso 1 1 calc R A 1
H16C H 0.2831 -0.2917 0.6609 0.179 Uiso 1 1 calc R A 1
C17 C 0.3079(2) -0.09009(18) 0.9386(2) 0.0644(8) Uani 1 1 d . A 1
H17A H 0.3222 -0.1028 0.8844 0.077 Uiso 1 1 calc R A 1
H17B H 0.3706 -0.0919 0.9488 0.077 Uiso 1 1 calc R A 1
C20 C 0.2631(3) -0.0802(3) 1.1987(3) 0.0919(11) Uani 1 1 d . A 1
C21 C 0.1679(5) -0.0848(4) 1.2638(4) 0.1371(17) Uani 1 1 d . A 1
H21 H 0.1395 -0.0272 1.2635 0.165 Uiso 1 1 calc . F 1
C22 C 0.1126(5) -0.1809(7) 1.3328(4) 0.171(2) Uani 1 1 d . A 1
H22 H 0.0491 -0.1865 1.3800 0.205 Uiso 1 1 calc . G 1
C23 C 0.1551(7) -0.2655(6) 1.3281(6) 0.166(3) Uani 1 1 d . A 1
C24 C 0.2465(7) -0.2568(5) 1.2635(6) 0.157(3) Uani 1 1 d . A 1
H24 H 0.2749 -0.3140 1.2627 0.188 Uiso 1 1 calc . H 1
C25 C 0.3011(4) -0.1670(4) 1.1977(4) 0.1231(16) Uani 1 1 d . A 1
H25 H 0.3645 -0.1639 1.1516 0.148 Uiso 1 1 calc . I 1
C26 C 0.0892(6) -0.3643(5) 1.4059(6) 0.274(5) Uani 1 1 d . A 1
H26A H 0.0243 -0.3514 1.4427 0.412 Uiso 1 1 calc R A 1
H26B H 0.1254 -0.3956 1.4435 0.412 Uiso 1 1 calc R A 1
H26C H 0.0769 -0.4076 1.3800 0.412 Uiso 1 1 calc R A 1
C27 C 0.2535(2) 0.0361(2) 1.0063(2) 0.0661(8) Uani 1 1 d . A 1
H27A H 0.2339 0.1019 0.9943 0.079 Uiso 1 1 calc R A 1
H27B H 0.1971 -0.0115 1.0601 0.079 Uiso 1 1 calc R A 1
C30 C 0.1090(3) 0.1359(2) 0.7481(2) 0.0767(9) Uani 1 1 d . A 1
C31 C 0.1878(3) 0.1856(4) 0.6635(3) 0.1144(14) Uani 1 1 d . A 1
H31 H 0.2326 0.1503 0.6345 0.137 Uiso 1 1 calc . J 1
C32 C 0.2006(4) 0.2866(4) 0.6216(3) 0.1197(15) Uani 1 1 d . A 1
H32 H 0.2543 0.3195 0.5639 0.144 Uiso 1 1 calc . K 1
C33 C 0.1367(4) 0.3410(3) 0.6625(3) 0.0949(11) Uani 1 1 d . A 1
C34 C 0.0595(3) 0.2909(3) 0.7463(3) 0.0950(11) Uani 1 1 d . A 1
H34 H 0.0147 0.3263 0.7750 0.114 Uiso 1 1 calc . L 1
C35 C 0.0454(3) 0.1890(3) 0.7902(2) 0.0834(10) Uani 1 1 d . A 1
H35 H -0.0075 0.1564 0.8484 0.100 Uiso 1 1 calc . M 1
C36 C 0.1540(4) 0.4529(3) 0.6156(3) 0.153(2) Uani 1 1 d . A 1
H36A H 0.2133 0.4746 0.5578 0.229 Uiso 1 1 calc R A 1
H36B H 0.1657 0.4805 0.6538 0.229 Uiso 1 1 calc R A 1
H36C H 0.0941 0.4748 0.6054 0.229 Uiso 1 1 calc R A 1
C37 C 0.1730(2) 0.0171(2) 0.9122(2) 0.0708(8) Uani 1 1 d . A 1
H37A H 0.1171 -0.0282 0.9682 0.085 Uiso 1 1 calc R A 1
H37B H 0.1563 0.0840 0.8992 0.085 Uiso 1 1 calc R A 1
C40 C 0.5624(3) 0.1998(2) 0.5691(2) 0.0760(9) Uani 1 1 d . A 1
C41 C 0.4872(3) 0.1844(3) 0.5443(3) 0.0879(10) Uani 1 1 d . A 1
H41 H 0.4661 0.2379 0.5080 0.105 Uiso 1 1 calc . N 1
C42 C 0.4406(3) 0.0852(4) 0.5743(3) 0.1066(13) Uani 1 1 d . A 1
H42 H 0.3899 0.0737 0.5562 0.128 Uiso 1 1 calc . O 1
C43 C 0.4696(4) 0.0075(3) 0.6291(3) 0.1106(15) Uani 1 1 d . A 1
C44 C 0.5481(5) 0.0257(3) 0.6518(3) 0.1245(16) Uani 1 1 d . A 1
H44 H 0.5703 -0.0276 0.6872 0.149 Uiso 1 1 calc . P 1
C45 C 0.5935(3) 0.1194(3) 0.6236(3) 0.1034(12) Uani 1 1 d . A 1
H45 H 0.6454 0.1301 0.6406 0.124 Uiso 1 1 calc . Q 1
C46 C 0.4131(4) -0.0961(3) 0.6621(4) 0.168(2) Uani 1 1 d . A 1
H46A H 0.3610 -0.0914 0.6388 0.253 Uiso 1 1 calc R A 1
H46B H 0.3810 -0.1260 0.7280 0.253 Uiso 1 1 calc R A 1
H46C H 0.4616 -0.1363 0.6402 0.253 Uiso 1 1 calc R A 1
C47 C 0.4633(2) 0.3626(2) 0.6501(2) 0.0632(7) Uani 1 1 d . A 1
H47A H 0.4200 0.3164 0.6455 0.076 Uiso 1 1 calc R A 1
H47B H 0.4637 0.4294 0.6086 0.076 Uiso 1 1 calc R A 1
C50 C 0.6202(2) 0.6025(2) 0.7529(2) 0.0686(8) Uani 1 1 d . A 1
C51 C 0.5899(3) 0.6882(3) 0.7641(3) 0.0873(10) Uani 1 1 d . A 1
H51 H 0.5728 0.7370 0.7205 0.105 Uiso 1 1 calc . R 1
C52 C 0.5853(3) 0.7004(3) 0.8389(3) 0.0955(11) Uani 1 1 d . A 1
H52 H 0.5647 0.7581 0.8458 0.115 Uiso 1 1 calc . S 1
C53 C 0.6096(3) 0.6313(3) 0.9045(2) 0.0814(10) Uani 1 1 d . A 1
C54 C 0.6424(3) 0.5481(3) 0.8915(3) 0.0931(11) Uani 1 1 d . A 1
H54 H 0.6611 0.5008 0.9348 0.112 Uiso 1 1 calc . T 1
C55 C 0.6483(3) 0.5329(2) 0.8173(3) 0.0838(10) Uani 1 1 d . A 1
H55 H 0.6712 0.4759 0.8099 0.101 Uiso 1 1 calc . U 1
C56 C 0.6000(3) 0.6456(4) 0.9891(3) 0.1230(15) Uani 1 1 d . A 1
H56A H 0.6219 0.5905 1.0267 0.184 Uiso 1 1 calc R A 1
H56B H 0.5293 0.6492 1.0232 0.184 Uiso 1 1 calc R A 1
H56C H 0.6429 0.7062 0.9710 0.184 Uiso 1 1 calc R A 1
C57 C 0.4962(3) 0.4196(2) 0.7597(2) 0.0740(9) Uani 1 1 d . A 1
H57A H 0.4676 0.4153 0.8220 0.089 Uiso 1 1 calc R A 1
H57B H 0.5620 0.3950 0.7480 0.089 Uiso 1 1 calc R A 1
C60 C 0.1272(2) 0.3540(2) 1.0200(2) 0.0714(9) Uani 1 1 d . A 1
C61 C 0.1275(3) 0.2712(3) 1.0914(3) 0.0915(11) Uani 1 1 d . A 1
H61 H 0.1398 0.2119 1.0845 0.110 Uiso 1 1 calc . V 1
C62 C 0.1096(3) 0.2760(3) 1.1735(3) 0.1038(13) Uani 1 1 d . A 1
H62 H 0.1106 0.2195 1.2217 0.125 Uiso 1 1 calc . W 1
C63 C 0.0900(3) 0.3633(3) 1.1863(3) 0.0961(11) Uani 1 1 d . A 1
C64 C 0.0892(3) 0.4455(3) 1.1128(3) 0.0916(11) Uani 1 1 d . A 1
H64 H 0.0755 0.5045 1.1198 0.110 Uiso 1 1 calc . X 1
C65 C 0.1080(3) 0.4424(2) 1.0303(3) 0.0827(10) Uani 1 1 d . A 1
H65 H 0.1079 0.4989 0.9816 0.099 Uiso 1 1 calc . y 1
C66 C 0.0706(4) 0.3698(4) 1.2761(3) 0.1454(18) Uani 1 1 d . A 1
H66A H 0.0757 0.3069 1.3187 0.218 Uiso 1 1 calc R A 1
H66B H 0.0026 0.3861 1.3010 0.218 Uiso 1 1 calc R A 1
H66C H 0.1212 0.4204 1.2658 0.218 Uiso 1 1 calc R A 1
C67 C 0.3140(2) 0.3845(2) 0.7706(2) 0.0685(8) Uani 1 1 d . A 1
H67A H 0.3187 0.4526 0.7290 0.082 Uiso 1 1 calc R A 1
H67B H 0.2705 0.3418 0.7627 0.082 Uiso 1 1 calc R A 1
O101 O 0.144(2) -0.0496(18) 0.5307(17) 0.696(13) Uiso 1 1 d D Z 2
H101 H 0.1707 -0.0744 0.4936 1.044 Uiso 1 1 calc . A 2
C102 C 0.041(2) -0.038(3) 0.541(3) 0.83(3) Uiso 1 1 d D Z 2
H10A H -0.0027 -0.0529 0.6043 1.245 Uiso 1 1 calc R Z 2
H10B H 0.0159 -0.0833 0.5227 1.245 Uiso 1 1 calc R Z 2
H10C H 0.0387 0.0288 0.5035 1.245 Uiso 1 1 calc R Z 2
O103 O 0.165(2) 0.116(2) 1.471(2) 0.799(19) Uiso 1 1 d D B 3
H103 H 0.2088 0.0952 1.4908 1.199 Uiso 1 1 calc . C 3
C104 C 0.181(3) 0.091(2) 1.395(2) 0.73(2) Uiso 1 1 d D B 3
H10D H 0.1882 0.0224 1.4115 1.102 Uiso 1 1 calc R B 3
H10E H 0.2432 0.1315 1.3437 1.102 Uiso 1 1 calc R B 3
H10F H 0.1233 0.1042 1.3790 1.102 Uiso 1 1 calc R B 3

loop_
_atom_site_aniso_label
_atom_site_aniso_U_11
_atom_site_aniso_U_22
_atom_site_aniso_U_33
_atom_site_aniso_U_23
_atom_site_aniso_U_13
_atom_site_aniso_U_12
S1 0.0808(6) 0.0445(4) 0.0867(6) -0.0210(4) -0.0263(5) 0.0056(4)
S2 0.0790(6) 0.0812(6) 0.1224(8) -0.0516(6) -0.0593(6) 0.0237(5)
S3 0.1236(9) 0.0707(6) 0.1429(10) -0.0415(7) -0.0893(8) 0.0190(6)
S4 0.0806(6) 0.0696(5) 0.0690(5) -0.0283(4) -0.0209(4) 0.0056(4)
S5 0.0917(7) 0.0750(6) 0.0738(6) -0.0235(5) -0.0245(5) -0.0206(5)
S6 0.0630(5) 0.0662(5) 0.0905(6) -0.0315(5) -0.0248(4) 0.0085(4)
O1 0.0684(14) 0.0444(11) 0.1089(17) -0.0193(11) -0.0420(12) 0.0034(9)
O10 0.1085(18) 0.0607(13) 0.0845(16) -0.0228(12) -0.0132(14) -0.0119(12)
O11 0.0933(17) 0.0637(13) 0.124(2) -0.0334(13) -0.0581(15) 0.0272(12)
O12 0.0635(13) 0.0472(10) 0.0804(14) -0.0225(10) -0.0219(10) 0.0059(9)
O20 0.114(2) 0.0835(16) 0.141(2) -0.0632(16) -0.0712(17) 0.0369(14)
O21 0.0887(19) 0.135(2) 0.169(3) -0.079(2) -0.0831(18) 0.0267(16)
O22 0.0592(13) 0.0895(15) 0.0984(17) -0.0464(13) -0.0385(12) 0.0169(11)
O30 0.097(2) 0.0912(19) 0.158(3) -0.0025(18) -0.067(2) -0.0245(15)
O31 0.246(4) 0.111(2) 0.213(3) -0.102(2) -0.171(3) 0.071(2)
O32 0.1047(18) 0.0756(15) 0.1215(19) -0.0550(15) -0.0648(15) 0.0341(13)
O40 0.0660(16) 0.1111(19) 0.1087(18) -0.0491(15) -0.0205(13) 0.0101(13)
O41 0.1112(18) 0.0731(14) 0.0699(15) -0.0189(12) -0.0326(13) 0.0102(13)
O42 0.0708(14) 0.0779(14) 0.0763(14) -0.0375(12) -0.0287(11) 0.0118(11)
O50 0.158(2) 0.0827(17) 0.0801(17) 0.0042(14) -0.0578(17) -0.0305(16)
O51 0.103(2) 0.0966(18) 0.114(2) -0.0503(16) -0.0229(16) -0.0072(15)
O52 0.0967(17) 0.0603(13) 0.0844(15) -0.0234(12) -0.0417(13) 0.0003(11)
O60 0.0972(17) 0.0722(15) 0.1080(19) -0.0401(14) -0.0263(14) -0.0056(12)
O61 0.0911(18) 0.0969(18) 0.1100(19) -0.0375(15) -0.0464(15) 0.0320(14)
O62 0.0643(14) 0.0922(16) 0.0782(15) -0.0417(13) -0.0213(11) 0.0050(11)
C1 0.0601(18) 0.0490(15) 0.0622(18) -0.0203(14) -0.0239(14) 0.0012(12)
C2 0.073(2) 0.0562(17) 0.074(2) -0.0233(16) -0.0359(16) 0.0069(15)
C3 0.067(2) 0.0446(15) 0.083(2) -0.0184(16) -0.0183(16) 0.0058(13)
C4 0.0612(19) 0.0414(14) 0.077(2) -0.0220(15) -0.0298(15) 0.0078(12)
C10 0.066(2) 0.0443(15) 0.083(2) -0.0247(15) -0.0159(17) 0.0023(13)
C11 0.073(2) 0.063(2) 0.099(3) -0.028(2) -0.018(2) 0.0167(16)
C12 0.086(3) 0.073(2) 0.093(3) -0.036(2) -0.013(2) 0.0164(19)
C13 0.091(3) 0.062(2) 0.083(3) -0.0307(19) -0.018(2) -0.0016(18)
C14 0.078(2) 0.072(2) 0.107(3) -0.040(2) -0.035(2) 0.0026(17)
C15 0.058(2) 0.067(2) 0.101(3) -0.0462(19) -0.0191(18) 0.0078(15)
C16 0.136(4) 0.113(3) 0.099(3) -0.049(3) -0.032(3) -0.007(3)
C17 0.0579(18) 0.0437(15) 0.079(2) -0.0199(15) -0.0213(15) 0.0050(13)
C20 0.092(3) 0.093(3) 0.114(3) -0.038(2) -0.069(3) 0.027(2)
C21 0.125(4) 0.121(4) 0.132(4) -0.018(3) -0.052(3) 0.019(3)
C22 0.123(5) 0.185(7) 0.145(5) -0.011(5) -0.051(4) -0.007(5)
C23 0.175(7) 0.125(5) 0.193(7) 0.009(5) -0.143(6) -0.004(6)
C24 0.181(6) 0.090(4) 0.239(8) -0.036(5) -0.157(6) 0.030(4)
C25 0.139(4) 0.088(3) 0.178(5) -0.047(3) -0.107(4) 0.038(3)
C26 0.243(8) 0.169(6) 0.308(9) 0.095(6) -0.196(7) -0.072(6)
C27 0.0561(19) 0.0560(17) 0.088(2) -0.0280(16) -0.0336(16) 0.0127(13)
C30 0.073(2) 0.076(2) 0.078(2) -0.0269(19) -0.0317(18) 0.0143(17)
C31 0.108(3) 0.119(4) 0.088(3) -0.044(3) -0.010(2) 0.030(3)
C32 0.111(3) 0.111(4) 0.072(3) -0.008(3) -0.001(2) -0.010(3)
C33 0.112(3) 0.076(3) 0.085(3) -0.010(2) -0.050(3) -0.001(2)
C34 0.102(3) 0.081(3) 0.091(3) -0.031(2) -0.034(2) 0.026(2)
C35 0.068(2) 0.081(2) 0.073(2) -0.0171(19) -0.0162(17) 0.0101(17)
C36 0.218(6) 0.075(3) 0.150(4) -0.002(3) -0.103(4) -0.005(3)
C37 0.067(2) 0.0586(18) 0.090(2) -0.0296(17) -0.0374(17) 0.0161(14)
C40 0.080(2) 0.071(2) 0.071(2) -0.0303(18) -0.0245(18) 0.0124(17)
C41 0.101(3) 0.077(2) 0.092(3) -0.041(2) -0.041(2) 0.018(2)
C42 0.106(3) 0.103(3) 0.117(3) -0.062(3) -0.034(3) 0.006(3)
C43 0.130(4) 0.066(3) 0.095(3) -0.037(2) -0.002(3) 0.002(3)
C44 0.157(5) 0.069(3) 0.118(4) -0.024(3) -0.042(3) 0.025(3)
C45 0.130(3) 0.076(3) 0.104(3) -0.032(2) -0.053(3) 0.028(2)
C46 0.195(5) 0.085(3) 0.155(5) -0.053(3) 0.002(4) -0.027(3)
C47 0.066(2) 0.0559(17) 0.069(2) -0.0245(15) -0.0312(15) 0.0079(14)
C50 0.067(2) 0.0618(18) 0.068(2) -0.0172(16) -0.0265(16) -0.0102(15)
C51 0.111(3) 0.072(2) 0.099(3) -0.034(2) -0.063(2) 0.023(2)
C52 0.101(3) 0.096(3) 0.120(3) -0.063(3) -0.058(3) 0.023(2)
C53 0.073(2) 0.092(3) 0.075(2) -0.026(2) -0.0344(18) -0.0130(19)
C54 0.115(3) 0.073(2) 0.096(3) -0.018(2) -0.064(2) 0.000(2)
C55 0.098(3) 0.062(2) 0.108(3) -0.033(2) -0.060(2) 0.0112(17)
C56 0.117(3) 0.161(4) 0.096(3) -0.060(3) -0.040(3) -0.028(3)
C57 0.091(2) 0.0609(19) 0.066(2) -0.0235(17) -0.0300(17) -0.0064(16)
C60 0.0542(19) 0.0617(19) 0.087(2) -0.0289(18) -0.0193(16) 0.0089(14)
C61 0.099(3) 0.073(2) 0.092(3) -0.033(2) -0.031(2) 0.0307(19)
C62 0.106(3) 0.096(3) 0.095(3) -0.032(3) -0.035(2) 0.033(2)
C63 0.077(3) 0.106(3) 0.101(3) -0.051(3) -0.025(2) 0.010(2)
C64 0.080(2) 0.079(3) 0.111(3) -0.050(3) -0.023(2) 0.0064(19)
C65 0.078(2) 0.0560(19) 0.100(3) -0.029(2) -0.026(2) 0.0066(16)
C66 0.141(4) 0.196(5) 0.117(4) -0.094(4) -0.041(3) 0.026(4)
C67 0.072(2) 0.0592(18) 0.070(2) -0.0229(16) -0.0280(16) 0.0095(15)

loop_
_atom_type_symbol
_atom_type_description
_atom_type_scat_dispersion_real
_atom_type_scat_dispersion_imag
_atom_type_scat_source
C C 0.0181 0.0091 'International Tables Vol C Tables 4.2.6.8 and 6.1.1.4'
H H 0.0000 0.0000 'International Tables Vol C Tables 4.2.6.8 and 6.1.1.4'
O O 0.0492 0.0322 'International Tables Vol C Tables 4.2.6.8 and 6.1.1.4'
S S 0.3331 0.5567 'International Tables Vol C Tables 4.2.6.8 and 6.1.1.4'

loop_
_geom_angle_atom_site_label_1
_geom_angle_atom_site_label_2
_geom_angle_atom_site_label_3
_geom_angle
_geom_angle_publ_flag
O10 S1 O11 119.61(15) y
O10 S1 O12 104.19(12) y
O11 S1 O12 109.52(12) y
O10 S1 C10 110.53(15) y
O11 S1 C10 108.83(15) y
O12 S1 C10 102.77(13) y
O21 S2 O20 119.80(16) y
O21 S2 O22 104.55(15) y
O20 S2 O22 108.80(14) y
O21 S2 C20 109.69(18) y
O20 S2 C20 108.71(19) y
O22 S2 C20 104.12(16) y
O31 S3 O30 121.0(2) y
O31 S3 O32 103.02(17) y
O30 S3 O32 109.07(16) y
O31 S3 C30 109.71(19) y
O30 S3 C30 109.58(18) y
O32 S3 C30 102.81(14) y
O41 S4 O40 121.21(15) y
O41 S4 O42 108.56(13) y
O40 S4 O42 104.59(13) y
O41 S4 C40 108.96(16) y
O40 S4 C40 109.01(16) y
O42 S4 C40 102.94(13) y
O51 S5 O50 120.92(18) y
O51 S5 O52 109.88(14) y
O50 S5 O52 102.69(15) y
O51 S5 C50 108.38(17) y
O50 S5 C50 110.00(17) y
O52 S5 C50 103.53(13) y
O61 S6 O60 118.64(16) y
O61 S6 O62 107.77(14) y
O60 S6 O62 108.54(13) y
O61 S6 C60 110.86(15) y
O60 S6 C60 109.58(15) y
O62 S6 C60 99.73(13) y
C2 O1 C3 115.8(2) y
C17 O12 S1 116.22(16) y
C27 O22 S2 117.21(19) y
C37 O32 S3 116.90(19) y
C47 O42 S4 117.93(17) y
C57 O52 S5 117.11(19) y
C67 O62 S6 115.47(18) y
C2 C1 C67 111.0(2) y
C2 C1 C47 110.6(2) y
C67 C1 C47 106.6(2) y
C2 C1 C57 104.8(2) y
C67 C1 C57 113.3(2) y
C47 C1 C57 110.6(2) y
O1 C2 C1 109.3(2) y
O1 C2 H2A 109.8 ?
C1 C2 H2A 109.8 ?
O1 C2 H2B 109.8 ?
C1 C2 H2B 109.8 ?
H2A C2 H2B 108.3 ?
O1 C3 C4 112.1(2) y
O1 C3 H3A 109.2 ?
C4 C3 H3A 109.2 ?
O1 C3 H3B 109.2 ?
C4 C3 H3B 109.2 ?
H3A C3 H3B 107.9 ?
C17 C4 C27 112.0(2) y
C17 C4 C37 112.2(2) y
C27 C4 C37 105.1(2) y
C17 C4 C3 104.5(2) y
C27 C4 C3 112.0(2) y
C37 C4 C3 111.2(2) y
C15 C10 C11 120.3(3) y
C15 C10 S1 120.6(2) y
C11 C10 S1 119.2(3) y
C10 C11 C12 118.1(3) y
C10 C11 H11 120.9 ?
C12 C11 H11 120.9 ?
C13 C12 C11 122.3(3) y
C13 C12 H12 118.9 ?
C11 C12 H12 118.9 ?
C12 C13 C14 118.0(4) y
C12 C13 C16 121.1(4) y
C14 C13 C16 120.8(4) y
C15 C14 C13 121.5(3) y
C15 C14 H14 119.3 ?
C13 C14 H14 119.3 ?
C14 C15 C10 119.8(3) y
C14 C15 H15 120.1 ?
C10 C15 H15 120.1 ?
C13 C16 H16A 109.5 ?
C13 C16 H16B 109.5 ?
H16A C16 H16B 109.5 ?
C13 C16 H16C 109.5 ?
H16A C16 H16C 109.5 ?
H16B C16 H16C 109.5 ?
O12 C17 C4 109.0(2) y
O12 C17 H17A 109.9 ?
C4 C17 H17A 109.9 ?
O12 C17 H17B 109.9 ?
C4 C17 H17B 109.9 ?
H17A C17 H17B 108.3 ?
C21 C20 C25 119.8(4) y
C21 C20 S2 120.3(4) y
C25 C20 S2 119.9(4) y
C20 C21 C22 118.2(5) y
C20 C21 H21 120.9 ?
C22 C21 H21 120.9 ?
C23 C22 C21 119.2(6) y
C23 C22 H22 120.4 ?
C21 C22 H22 120.4 ?
C24 C23 C22 120.0(7) y
C24 C23 C26 125.3(9) y
C22 C23 C26 114.6(9) y
C23 C24 C25 122.2(7) y
C23 C24 H24 118.9 ?
C25 C24 H24 118.9 ?
C24 C25 C20 120.5(5) y
C24 C25 H25 119.7 ?
C20 C25 H25 119.7 ?
C23 C26 H26A 109.5 ?
C23 C26 H26B 109.5 ?
H26A C26 H26B 109.5 ?
C23 C26 H26C 109.5 ?
H26A C26 H26C 109.5 ?
H26B C26 H26C 109.5 ?
O22 C27 C4 108.9(2) y
O22 C27 H27A 109.9 ?
C4 C27 H27A 109.9 ?
O22 C27 H27B 109.9 ?
C4 C27 H27B 109.9 ?
H27A C27 H27B 108.3 ?
C35 C30 C31 119.1(3) y
C35 C30 S3 120.5(3) y
C31 C30 S3 120.4(3) y
C32 C31 C30 120.0(4) y
C32 C31 H31 120 ?
C30 C31 H31 120 ?
C31 C32 C33 121.7(4) y
C31 C32 H32 119.2 ?
C33 C32 H32 119.2 ?
C34 C33 C32 117.6(4) y
C34 C33 C36 121.7(5) y
C32 C33 C36 120.6(4) y
C33 C34 C35 121.8(4) y
C33 C34 H34 119.1 ?
C35 C34 H34 119.1 ?
C30 C35 C34 119.8(3) y
C30 C35 H35 120.1 ?
C34 C35 H35 120.1 ?
C33 C36 H36A 109.5 ?
C33 C36 H36B 109.5 ?
H36A C36 H36B 109.5 ?
C33 C36 H36C 109.5 ?
H36A C36 H36C 109.5 ?
H36B C36 H36C 109.5 ?
O32 C37 C4 108.7(2) y
O32 C37 H37A 109.9 ?
C4 C37 H37A 109.9 ?
O32 C37 H37B 109.9 ?
C4 C37 H37B 109.9 ?
H37A C37 H37B 108.3 ?
C41 C40 C45 120.1(3) y
C41 C40 S4 120.9(3) y
C45 C40 S4 119.0(3) y
C40 C41 C42 119.2(4) y
C40 C41 H41 120.4 ?
C42 C41 H41 120.4 ?
C43 C42 C41 120.3(4) y
C43 C42 H42 119.8 ?
C41 C42 H42 119.8 ?
C42 C43 C44 119.0(4) y
C42 C43 C46 117.5(6) y
C44 C43 C46 123.5(5) y
C45 C44 C43 121.4(4) y
C45 C44 H44 119.3 ?
C43 C44 H44 119.3 ?
C44 C45 C40 119.9(4) y
C44 C45 H45 120 ?
C40 C45 H45 120 ?
C43 C46 H46A 109.5 ?
C43 C46 H46B 109.5 ?
H46A C46 H46B 109.5 ?
C43 C46 H46C 109.5 ?
H46A C46 H46C 109.5 ?
H46B C46 H46C 109.5 ?
O42 C47 C1 107.6(2) y
O42 C47 H47A 110.2 ?
C1 C47 H47A 110.2 ?
O42 C47 H47B 110.2 ?
C1 C47 H47B 110.2 ?
H47A C47 H47B 108.5 ?
C55 C50 C51 118.9(3) y
C55 C50 S5 121.3(3) y
C51 C50 S5 119.7(3) y
C52 C51 C50 119.4(3) y
C52 C51 H51 120.3 ?
C50 C51 H51 120.3 ?
C51 C52 C53 122.5(4) y
C51 C52 H52 118.7 ?
C53 C52 H52 118.7 ?
C52 C53 C54 117.7(4) y
C52 C53 C56 121.2(4) y
C54 C53 C56 121.2(4) y
C55 C54 C53 121.8(3) y
C55 C54 H54 119.1 ?
C53 C54 H54 119.1 ?
C54 C55 C50 119.6(3) y
C54 C55 H55 120.2 ?
C50 C55 H55 120.2 ?
C53 C56 H56A 109.5 ?
C53 C56 H56B 109.5 ?
H56A C56 H56B 109.5 ?
C53 C56 H56C 109.5 ?
H56A C56 H56C 109.5 ?
H56B C56 H56C 109.5 ?
O52 C57 C1 110.2(2) y
O52 C57 H57A 109.6 ?
C1 C57 H57A 109.6 ?
O52 C57 H57B 109.6 ?
C1 C57 H57B 109.6 ?
H57A C57 H57B 108.1 ?
C61 C60 C65 120.4(3) y
C61 C60 S6 119.7(3) y
C65 C60 S6 119.9(3) y
C60 C61 C62 119.6(3) y
C60 C61 H61 120.2 ?
C62 C61 H61 120.2 ?
C61 C62 C63 121.5(4) y
C61 C62 H62 119.2 ?
C63 C62 H62 119.2 ?
C64 C63 C62 117.3(4) y
C64 C63 C66 120.6(4) y
C62 C63 C66 122.1(4) y
C65 C64 C63 122.0(3) y
C65 C64 H64 119 ?
C63 C64 H64 119 ?
C64 C65 C60 119.2(3) y
C64 C65 H65 120.4 ?
C60 C65 H65 120.4 ?
C63 C66 H66A 109.5 ?
C63 C66 H66B 109.5 ?
H66A C66 H66B 109.5 ?
C63 C66 H66C 109.5 ?
H66A C66 H66C 109.5 ?
H66B C66 H66C 109.5 ?
O62 C67 C1 108.9(2) y
O62 C67 H67A 109.9 ?
C1 C67 H67A 109.9 ?
O62 C67 H67B 109.9 ?
C1 C67 H67B 109.9 ?
H67A C67 H67B 108.3 ?
C102 O101 H101 109.5 ?
O101 C102 H10A 109.5 ?
O101 C102 H10B 109.5 ?
H10A C102 H10B 109.5 ?
O101 C102 H10C 109.5 ?
H10A C102 H10C 109.5 ?
H10B C102 H10C 109.5 ?
C104 O103 H103 109.5 ?
O103 C104 H10D 109.5 ?
O103 C104 H10E 109.5 ?
H10D C104 H10E 109.5 ?
O103 C104 H10F 109.5 ?
H10D C104 H10F 109.5 ?
H10E C104 H10F 109.5 ?

loop_
_geom_bond_atom_site_label_1
_geom_bond_atom_site_label_2
_geom_bond_distance
_geom_bond_publ_flag
S1 O10 1.417(2) y
S1 O11 1.430(2) y
S1 O12 1.5824(18) y
S1 C10 1.757(3) y
S2 O21 1.413(2) y
S2 O20 1.414(2) y
S2 O22 1.579(2) y
S2 C20 1.737(4) y
S3 O31 1.416(3) y
S3 O30 1.441(3) y
S3 O32 1.583(2) y
S3 C30 1.750(3) y
S4 O41 1.417(2) y
S4 O40 1.425(2) y
S4 O42 1.584(2) y
S4 C40 1.751(3) y
S5 O51 1.403(3) y
S5 O50 1.412(2) y
S5 O52 1.602(2) y
S5 C50 1.739(3) y
S6 O61 1.409(2) y
S6 O60 1.412(2) y
S6 O62 1.589(2) y
S6 C60 1.750(3) y
O1 C2 1.409(3) y
O1 C3 1.420(3) y
O12 C17 1.456(3) y
O22 C27 1.450(3) y
O32 C37 1.443(4) y
O42 C47 1.441(3) y
O52 C57 1.413(3) y
O62 C67 1.455(3) y
C1 C2 1.518(4) y
C1 C67 1.520(4) y
C1 C47 1.535(4) y
C1 C57 1.552(4) y
C2 H2a 0.97 ?
C2 H2b 0.97 ?
C3 C4 1.540(4) y
C3 H3a 0.97 ?
C3 H3b 0.97 ?
C4 C17 1.515(3) y
C4 C27 1.520(4) y
C4 C37 1.527(4) y
C10 C15 1.382(4) y
C10 C11 1.394(4) y
C11 C12 1.397(5) y
C11 H11 0.93 ?
C12 C13 1.359(5) y
C12 H12 0.93 ?
C13 C14 1.398(5) y
C13 C16 1.521(5) y
C14 C15 1.364(5) y
C14 H14 0.93 ?
C15 H15 0.93 ?
C16 H16a 0.96 ?
C16 H16b 0.96 ?
C16 H16c 0.96 ?
C17 H17a 0.97 ?
C17 H17b 0.97 ?
C20 C21 1.365(6) y
C20 C25 1.381(5) y
C21 C22 1.436(8) y
C21 H21 0.93 ?
C22 C23 1.392(9) y
C22 H22 0.93 ?
C23 C24 1.311(9) y
C23 C26 1.542(8) y
C24 C25 1.358(8) y
C24 H24 0.93 ?
C25 H25 0.93 ?
C26 H26a 0.96 ?
C26 H26b 0.96 ?
C26 H26c 0.96 ?
C27 H27a 0.97 ?
C27 H27b 0.97 ?
C30 C35 1.363(5) y
C30 C31 1.366(5) y
C31 C32 1.362(6) y
C31 H31 0.93 ?
C32 C33 1.368(6) y
C32 H32 0.93 ?
C33 C34 1.350(5) y
C33 C36 1.506(5) y
C34 C35 1.374(5) y
C34 H34 0.93 ?
C35 H35 0.93 ?
C36 H36a 0.96 ?
C36 H36b 0.96 ?
C36 H36c 0.96 ?
C37 H37a 0.97 ?
C37 H37b 0.97 ?
C40 C41 1.347(4) y
C40 C45 1.391(5) y
C41 C42 1.425(5) y
C41 H41 0.93 ?
C42 C43 1.354(6) y
C42 H42 0.93 ?
C43 C44 1.378(6) y
C43 C46 1.524(5) y
C44 C45 1.353(6) y
C44 H44 0.93 ?
C45 H45 0.93 ?
C46 H46a 0.96 ?
C46 H46b 0.96 ?
C46 H46c 0.96 ?
C47 H47a 0.97 ?
C47 H47b 0.97 ?
C50 C55 1.382(4) y
C50 C51 1.385(4) y
C51 C52 1.351(5) y
C51 H51 0.93 ?
C52 C53 1.361(5) y
C52 H52 0.93 ?
C53 C54 1.369(5) y
C53 C56 1.512(5) y
C54 C55 1.359(5) y
C54 H54 0.93 ?
C55 H55 0.93 ?
C56 H56a 0.96 ?
C56 H56b 0.96 ?
C56 H56c 0.96 ?
C57 H57a 0.97 ?
C57 H57b 0.97 ?
C60 C61 1.366(4) y
C60 C65 1.389(4) y
C61 C62 1.373(5) y
C61 H61 0.93 ?
C62 C63 1.392(5) y
C62 H62 0.93 ?
C63 C64 1.384(5) y
C63 C66 1.511(5) y
C64 C65 1.365(5) y
C64 H64 0.93 ?
C65 H65 0.93 ?
C66 H66a 0.96 ?
C66 H66b 0.96 ?
C66 H66c 0.96 ?
C67 H67a 0.97 ?
C67 H67b 0.97 ?
O101 C102 1.427(5) y
O101 H101 0.82 ?
C102 H10a 0.96 ?
C102 H10b 0.96 ?
C102 H10c 0.96 ?
O103 C104 1.422(5) y
O103 H103 0.82 ?
C104 H10d 0.96 ?
C104 H10e 0.96 ?
C104 H10f 0.96 ?

loop_
_geom_torsion_atom_site_label_1
_geom_torsion_atom_site_label_2
_geom_torsion_atom_site_label_3
_geom_torsion_atom_site_label_4
_geom_torsion
_geom_torsion_publ_flag
O10 S1 O12 C17 176.0(2) y
O11 S1 O12 C17 46.9(2) y
C10 S1 O12 C17 -68.7(2) y
O21 S2 O22 C27 -176.2(2) y
O20 S2 O22 C27 -47.1(2) y
C20 S2 O22 C27 68.7(2) y
O31 S3 O32 C37 -173.9(2) y
O30 S3 O32 C37 -44.2(3) y
C30 S3 O32 C37 72.1(3) y
O41 S4 O42 C47 38.0(2) y
O40 S4 O42 C47 168.7(2) y
C40 S4 O42 C47 -77.4(2) y
O51 S5 O52 C57 44.0(3) y
O50 S5 O52 C57 173.9(2) y
C50 S5 O52 C57 -71.6(2) y
O61 S6 O62 C67 -60.0(2) y
O60 S6 O62 C67 69.7(2) y
C60 S6 O62 C67 -175.7(2) y
C3 O1 C2 C1 153.3(2) y
C67 C1 C2 O1 54.8(3) y
C47 C1 C2 O1 -63.2(3) y
C57 C1 C2 O1 177.5(2) y
C2 O1 C3 C4 117.4(3) y
O1 C3 C4 C17 -179.4(2) y
O1 C3 C4 C27 -58.0(3) y
O1 C3 C4 C37 59.3(3) y
O10 S1 C10 C15 60.9(3) y
O11 S1 C10 C15 -165.9(2) y
O12 S1 C10 C15 -49.8(3) y
O10 S1 C10 C11 -119.2(3) y
O11 S1 C10 C11 14.0(3) y
O12 S1 C10 C11 130.1(2) y
C15 C10 C11 C12 0.0(5) y
S1 C10 C11 C12 -179.9(2) y
C10 C11 C12 C13 1.5(5) y
C11 C12 C13 C14 -1.7(5) y
C11 C12 C13 C16 177.5(3) y
C12 C13 C14 C15 0.4(5) y
C16 C13 C14 C15 -178.8(3) y
C13 C14 C15 C10 1.0(5) y
C11 C10 C15 C14 -1.2(5) y
S1 C10 C15 C14 178.7(2) y
S1 O12 C17 C4 175.17(19) y
C27 C4 C17 O12 61.0(3) y
C37 C4 C17 O12 -56.9(3) y
C3 C4 C17 O12 -177.6(2) y
O21 S2 C20 C21 131.8(4) y
O20 S2 C20 C21 -0.9(4) y
O22 S2 C20 C21 -116.8(4) y
O21 S2 C20 C25 -49.1(4) y
O20 S2 C20 C25 178.2(3) y
O22 S2 C20 C25 62.3(3) y
C25 C20 C21 C22 3.5(7) y
S2 C20 C21 C22 -177.4(4) y
C20 C21 C22 C23 -3.4(9) y
C21 C22 C23 C24 2.8(1) y
C21 C22 C23 C26 179.7(5) y
C22 C23 C24 C25 -2.30(11) y
C26 C23 C24 C25 -178.9(5) y
C23 C24 C25 C20 2.5(9) y
C21 C20 C25 C24 -3.1(7) y
S2 C20 C25 C24 177.8(4) y
S2 O22 C27 C4 -167.63(17) y
C17 C4 C27 O22 58.1(3) y
C37 C4 C27 O22 -179.8(2) y
C3 C4 C27 O22 -58.9(3) y
O31 S3 C30 C35 148.4(3) y
O30 S3 C30 C35 13.4(4) y
O32 S3 C30 C35 -102.5(3) y
O31 S3 C30 C31 -34.7(4) y
O30 S3 C30 C31 -169.7(3) y
O32 S3 C30 C31 74.4(4) y
C35 C30 C31 C32 -1.2(7) y
S3 C30 C31 C32 -178.1(4) y
C30 C31 C32 C33 0.4(8) y
C31 C32 C33 C34 -0.1(7) y
C31 C32 C33 C36 178.6(4) y
C32 C33 C34 C35 0.6(6) y
C36 C33 C34 C35 -178.2(4) y
C31 C30 C35 C34 1.6(6) y
S3 C30 C35 C34 178.6(3) y
C33 C34 C35 C30 -1.4(6) y
S3 O32 C37 C4 -171.63(19) y
C17 C4 C37 O32 -55.9(3) y
C27 C4 C37 O32 -177.8(2) y
C3 C4 C37 O32 60.8(3) y
O41 S4 C40 C41 -12.4(3) y
O40 S4 C40 C41 -146.7(3) y
O42 S4 C40 C41 102.7(3) y
O41 S4 C40 C45 169.1(3) y
O40 S4 C40 C45 34.8(3) y
O42 S4 C40 C45 -75.8(3) y
C45 C40 C41 C42 -0.2(6) y
S4 C40 C41 C42 -178.7(3) y
C40 C41 C42 C43 1.7(6) y
C41 C42 C43 C44 -3.0(6) y
C41 C42 C43 C46 177.4(4) y
C42 C43 C44 C45 2.8(7) y
C46 C43 C44 C45 -177.6(4) y
C43 C44 C45 C40 -1.2(7) y
C41 C40 C45 C44 -0.1(6) y
S4 C40 C45 C44 178.4(3) y
S4 O42 C47 C1 167.87(17) y
C2 C1 C47 O42 -62.0(3) y
C67 C1 C47 O42 177.3(2) y
C57 C1 C47 O42 53.7(3) y
O51 S5 C50 C55 -31.1(3) y
O50 S5 C50 C55 -165.3(3) y
O52 S5 C50 C55 85.6(3) y
O51 S5 C50 C51 148.9(3) y
O50 S5 C50 C51 14.7(3) y
O52 S5 C50 C51 -94.5(3) y
C55 C50 C51 C52 -2.1(5) y
S5 C50 C51 C52 177.9(3) y
C50 C51 C52 C53 0.1(6) y
C51 C52 C53 C54 1.7(6) y
C51 C52 C53 C56 -177.8(4) y
C52 C53 C54 C55 -1.6(6) y
C56 C53 C54 C55 177.9(3) y
C53 C54 C55 C50 -0.4(6) y
C51 C50 C55 C54 2.2(5) y
S5 C50 C55 C54 -177.8(3) y
S5 O52 C57 C1 -148.5(2) y
C2 C1 C57 O52 176.8(2) y
C67 C1 C57 O52 -62.0(3) y
C47 C1 C57 O52 57.5(3) y
O61 S6 C60 C61 156.4(3) y
O60 S6 C60 C61 23.5(3) y
O62 S6 C60 C61 -90.2(3) y
O61 S6 C60 C65 -21.4(3) y
O60 S6 C60 C65 -154.2(2) y
O62 S6 C60 C65 92.0(3) y
C65 C60 C61 C62 -0.6(5) y
S6 C60 C61 C62 -178.3(3) y
C60 C61 C62 C63 0.6(6) y
C61 C62 C63 C64 0.0(6) y
C61 C62 C63 C66 -179.7(4) y
C62 C63 C64 C65 -0.8(6) y
C66 C63 C64 C65 179.0(4) y
C63 C64 C65 C60 0.8(6) y
C61 C60 C65 C64 -0.1(5) y
S6 C60 C65 C64 177.6(3) y
S6 O62 C67 C1 -148.91(19) y
C2 C1 C67 O62 57.8(3) y
C47 C1 C67 O62 178.4(2) y
C57 C1 C67 O62 -59.8(3) y

loop_
_cod_related_entry_id
_cod_related_entry_code
_cod_related_entry_database
1 21157397 ChemSpider
